data_2101988
loop_
_publ_author_name
'Artioli, G.'
'Lamberti, C.'
'Marra, G.L.'

_publ_section_title
;
 Neutron powder diffraction study of orthorhombic and monoclinic
 defective silicalite
;
_journal_issue 1
_journal_name_full 'Acta Crystallographica Section B'
_journal_page_first 2
_journal_page_last 10
_journal_paper_doi 10.1107/S0108768199008927
_journal_volume 56
_journal_year 2000
_chemical_formula_moiety 'H3.6 O24 Si11.04'
_chemical_formula_sum 'H3.6 O24 Si11.04'
_chemical_formula_weight 1442.02
_space_group_IT_number 14
_space_group_name_Hall '-P 2yn'
_space_group_name_H-M_alt 'P 1 21/n 1'
_symmetry_cell_setting monoclinic
_symmetry_space_group_name_Hall '-P 2yn'
_symmetry_space_group_name_H-M 'P 1 21/n 1'
_cell_angle_alpha 90
_cell_angle_beta 90.8920(10)
_cell_angle_gamma 90
_cell_formula_units_Z 4
_cell_length_a 19.8352(2)
_cell_length_b 20.0903(2)
_cell_length_c 13.35880(10)
_cell_volume 5322.77(9)
_diffrn_radiation_probe neutron
_diffrn_radiation_type neutron
_diffrn_radiation_wavelength 1.22
_exptl_crystal_density_diffrn 1.799
_cod_data_source_file na0094.cif
_cod_data_source_block II
_cod_original_cell_volume 5322.78(6)
_cod_original_sg_symbol_H-M 'P 21/n'
_cod_database_code 2101988

loop_
_space_group_symop_id
_space_group_symop_operation_xyz
1 x,y,z
2 -x+1/2,y+1/2,-z+1/2
3 -x,-y,-z
4 x+1/2,-y+1/2,z+1/2

loop_
_atom_site_label
_atom_site_fract_x
_atom_site_fract_y
_atom_site_fract_z
_atom_site_U_iso_or_equiv
Si(1) .0622(4) .4223(4) -.3282(6) .0114(5)
Si(2) .0329(4) .3195(4) -.1641(5) .0114(5)
Si(3) .0605(4) .2820(4) .0600(5) .0114(5)
Si(4) .0628(4) .1253(4) .0358(7) .0114(5)
Si(5) .0307(4) .0781(4) -.1760(6) .0114(5)
Si(6) .0546(4) .2006(4) -.3115(5) .0114(5)
Si(7) -.1737(4) .4250(4) -.3190(6) .0114(5)
Si(8) -.1250(4) .3098(4) -.1726(6) .0114(5)
Si(9) -.1782(4) .2730(4) .0389(5) .0114(5)
Si(10) -.1777(4) .1193(5) .0334(6) .0114(5)
Si(11) -.1267(4) .0715(4) -.1714(6) .0114(5)
Si(12) -.1596(3) .1897(4) -.3167(6) .0114(5)
Si(13) .4458(4) .4303(4) -.3369(6) .0114(5)
Si(14) .4775(4) .3144(4) -.1889(6) .0114(5)
Si(15) .4395(4) .2742(4) .0222(5) .0114(5)
Si(16) .4358(4) .1202(4) .0417(6) .0114(5)
Si(17) .4739(4) .0732(5) -.1745(6) .0114(5)
Si(18) .4365(3) .1871(4) -.3115(6) .0114(5)
Si(19) .6710(4) .4237(4) -.3098(6) .0114(5)
Si(20) .6341(4) .3099(4) -.1709(6) .0114(5)
Si(21) .6646(4) .2738(4) .0454(6) .0114(5)
Si(22) .6685(4) .1203(4) .0347(6) .0114(5)
Si(23) .6333(4) .0714(4) -.1818(6) .0114(5)
Si(24) .6840(3) .1956(4) -.2963(5) .0114(5)
O(1) .0619(6) .3829(5) -.2232(8) .0134(4)
O(2) .0636(5) .3100(7) -.0528(5) .0134(4)
O(3) .0470(5) .2036(4) .0447(8) .0134(4)
O(4) .0718(6) .1068(6) -.0806(7) .0134(4)
O(5) .0444(6) .1260(5) -.2700(8) .0134(4)
O(6) .0519(6) .2500(5) -.2169(8) .0134(4)
O(7) -.1567(6) .3732(5) -.2300(8) .0134(4)
O(8) -.1703(5) .2947(6) -.0763(6) .0134(4)
O(9) -.1555(5) .1963(4) .0302(8) .0134(4)
O(10) -.1741(6) .0909(6) -.0791(7) .0134(4)
O(11) -.1511(6) .1184(5) -.2627(7) .0134(4)
O(12) -.1264(6) .2472(5) -.2479(8) .0134(4)
O(13) -.0470(4) .3236(6) -.1450(8) .0134(4)
O(14) -.0479(4) .0859(6) -.1505(9) .0134(4)
O(15) .1359(4) .4230(5) -.3771(7) .0134(4)
O(16) -.0015(5) .3862(6) -.3810(7) .0134(4)
O(17) -.1352(5) .4090(6) -.4215(7) .0134(4)
O(18) .1308(4) .2066(6) -.3499(7) .0134(4)
O(19) .0025(5) .2116(6) -.4035(7) .0134(4)
O(20) -.1256(4) .1944(7) -.4251(7) .0134(4)
O(21) .0486(6) .0036(4) -.2113(9) .0134(4)
O(22) -.1425(6) -.0026(4) -.2111(8) .0134(4)
O(23) -.2526(4) .4293(6) -.3478(8) .0134(4)
O(24) -.2391(3) .2036(6) -.3310(8) .0134(4)
O(25) -.2560(4) .2763(6) .0710(8) .0134(4)
O(26) -.2541(4) .1160(7) .0721(8) .0134(4)
O(27) .4592(6) .3852(5) -.2389(7) .0134(4)
O(28) .4584(5) .3196(5) -.0725(6) .0134(4)
O(29) .4292(5) .1957(4) .0025(8) .0134(4)
O(30) .4461(6) .0820(6) -.0628(6) .0134(4)
O(31) .4288(5) .1200(5) -.2468(8) .0134(4)
O(32) .4405(6) .2513(5) -.2394(9) .0134(4)
O(33) .6676(6) .3775(5) -.2115(7) .0134(4)
O(34) .6418(5) .3167(5) -.0512(6) .0134(4)
O(35) .6441(5) .1967(4) .0315(7) .0134(4)
O(36) .6588(6) .0785(6) -.0673(6) .0134(4)
O(37) .6726(6) .1212(5) -.2551(8) .0134(4)
O(38) .6750(6) .2439(5) -.2013(8) .0134(4)
O(39) .5562(3) .2969(6) -.2002(8) .0134(4)
O(40) .5536(4) .0868(6) -.1830(9) .0134(4)
O(41) .3761(5) .4211(6) -.3987(8) .0134(4)
O(42) .5025(5) .4190(6) -.4199(7) .0134(4)
O(43) .6317(5) .3909(6) -.4040(8) .0134(4)
O(44) .3669(4) .1925(7) -.3744(7) .0134(4)
O(45) .5021(4) .1801(5) -.3802(6) .0134(4)
O(46) .6346(5) .2119(6) -.3899(7) .0134(4)
O(47) .4625(6) -.0041(5) -.2021(8) .0134(4)
O(48) .6448(6) -.0041(4) -.2182(9) .0134(4)

loop_
_geom_bond_atom_site_label_1
_geom_bond_atom_site_label_2
_geom_bond_distance
Si(1) O(1/15/16) 1.6110(10)
Si(2) O(1/2/6/13) 1.6100(10)
Si(3) O(2/3) 1.6090(10)
Si(4) O(3/4) 1.6100(10)
Si(5) O(4/5/14/21) 1.6090(10)
Si(6) O(5/6/18/19) 1.6100(10)
Si(7) O(7/17/23) 1.6100(10)
Si(8) O(7/8/12/13) 1.6090(10)
Si(9) O(8/9/25) 1.6100(10)
Si(10) O(9/10/26) 1.6100(10)
Si(11) O(10/11/14) 1.6100(10)
Si(12) O(11/12/20/24) 1.6100(10)
Si(13) O(27/41/42) 1.6100(10)
Si(14) O(27/28/32/39) 1.6090(10)
Si(15) O(29/29) 1.6090(10)
Si(16) O(29/30) 1.6090(10)
Si(17) O(30/31) 1.6100(10)
Si(18) O(31/32/44/45) 1.6090(10)
Si(19) O(33/43) 1.6100(10)
Si(20) O(33/34/38/39) 1.6090(10)
Si(21) O(34/35) 1.6100(10)
Si(22) O(35/36) 1.6100(10)
Si(23) O(36/37/40/48) 1.6100(10)
Si(24) O(27/38/46) 1.6100(10)
